data_7240582
loop_
_publ_author_name
'Patel, Divyang M.'
'Patel, Hetal J.'
'Padr\'on, Jos\'e M.'
'Patel, Hitendra M.'

_publ_section_title
;
 A novel substrate directed multicomponent reaction for the syntheses of
 tetrahydro-spiro[pyrazolo[4,3-f]quinoline]-8,5&#x2032;-pyrimidines and
 tetrahydro-pyrazolo[4,3-f]pyrimido[4,5-b]quinolines via selective
 multiple C--C bond formation under metal-free conditions
;
_journal_issue 33
_journal_name_full 'RSC Advances'
_journal_page_first 19600
_journal_page_last 19609
_journal_paper_doi 10.1039/D0RA02990D
_journal_volume 10
_journal_year 2020
_chemical_formula_moiety 'C18 H12 BR N5 O2'
_chemical_formula_sum 'C18 H12 Br N5 O2'
_chemical_formula_weight 410.24
_space_group_crystal_system triclinic
_space_group_IT_number 2
_space_group_name_Hall '-P 1'
_space_group_name_H-M_alt 'P -1'
_atom_sites_solution_hydrogens geom
_audit_creation_method SHELXL-2018/3
_audit_update_record
;
2020-03-13 deposited with the CCDC.	2020-05-08 downloaded from the CCDC.
;
_cell_angle_alpha 94.851(4)
_cell_angle_beta 97.256(4)
_cell_angle_gamma 111.253(3)
_cell_formula_units_Z 2
_cell_length_a 10.1063(13)
_cell_length_b 10.6214(12)
_cell_length_c 12.8286(16)
_cell_measurement_reflns_used 3708
_cell_measurement_temperature 298(2)
_cell_measurement_theta_max 26.5
_cell_measurement_theta_min 2.2
_cell_volume 1260.4(3)
_computing_cell_refinement 'SAINT V8.38A (BRUKER AXS INC.,2017)'
_computing_data_collection 'APEX3 INC. BRUKER SOFTWARE PACKAGE'
_computing_data_reduction 'SAINT V8.38A (BRUKER AXS INC.,2017)'
_computing_molecular_graphics 'ORTEP3 MERCURY AND PLATON'
_computing_structure_refinement 'SHELXL-2018/3 (Sheldrick, 2018)'
_computing_structure_solution 'SHELXT-2014/5 (SHELDRICK,2014)'
_diffrn_ambient_temperature 298(2)
_diffrn_measured_fraction_theta_full 0.999
_diffrn_measured_fraction_theta_max 0.991
_diffrn_measurement_device_type 'BRUKER D8 VENTURE,PHOTON 200'
_diffrn_measurement_method 'PHI AND OMEGA SCAN'
_diffrn_radiation_type MoK\a
_diffrn_radiation_wavelength 0.71073
_diffrn_reflns_av_R_equivalents 0.0590
_diffrn_reflns_av_unetI/netI 0.0403
_diffrn_reflns_Laue_measured_fraction_full 0.999
_diffrn_reflns_Laue_measured_fraction_max 0.991
_diffrn_reflns_limit_h_max 12
_diffrn_reflns_limit_h_min -12
_diffrn_reflns_limit_k_max 13
_diffrn_reflns_limit_k_min -13
_diffrn_reflns_limit_l_max 16
_diffrn_reflns_limit_l_min -16
_diffrn_reflns_number 36113
_diffrn_reflns_point_group_measured_fraction_full 0.999
_diffrn_reflns_point_group_measured_fraction_max 0.991
_diffrn_reflns_theta_full 25.242
_diffrn_reflns_theta_max 26.494
_diffrn_reflns_theta_min 2.194
_diffrn_source 'FINE FOCUS SEALED TUBE'
_exptl_absorpt_coefficient_mu 1.647
_exptl_absorpt_correction_type multi-scan
_exptl_absorpt_process_details SADABS-2016/2'
_exptl_crystal_colour YELLOW
_exptl_crystal_density_diffrn 1.081
_exptl_crystal_density_meas 1.081
_exptl_crystal_density_method 'NOT MEASURED'
_exptl_crystal_description 'BLOCK TYPE'
_exptl_crystal_F_000 412
_exptl_crystal_size_max 0.319
_exptl_crystal_size_mid 0.296
_exptl_crystal_size_min 0.258
_exptl_transmission_factor_max 0.7454
_exptl_transmission_factor_min 0.4850
_platon_squeeze_details
;
;
_refine_diff_density_max 0.733
_refine_diff_density_min -0.695
_refine_diff_density_rms 0.080
_refine_ls_extinction_method none
_refine_ls_goodness_of_fit_ref 1.053
_refine_ls_hydrogen_treatment constr
_refine_ls_matrix_type full
_refine_ls_number_parameters 235
_refine_ls_number_reflns 5181
_refine_ls_number_restraints 0
_refine_ls_restrained_S_all 1.053
_refine_ls_R_factor_all 0.0795
_refine_ls_R_factor_gt 0.0584
_refine_ls_shift/su_max 0.001
_refine_ls_shift/su_mean 0.000
_refine_ls_structure_factor_coef Fsqd
_refine_ls_weighting_details 'w=1/[\s^2^(Fo^2^)+(0.1160P)^2^+0.1783P] where P=(Fo^2^+2Fc^2^)/3'
_refine_ls_weighting_scheme calc
_refine_ls_wR_factor_gt 0.1734
_refine_ls_wR_factor_ref 0.1865
_reflns_Friedel_coverage 0.000
_reflns_number_gt 3708
_reflns_number_total 5181
_reflns_threshold_expression 'I > 2\s(I)'
_cod_data_source_file d0ra02990d2.cif
_cod_data_source_block shelx_CCDC2
_cod_depositor_comments
;
The following automatic conversions were performed:

data item '_exptl_absorpt_correction_type' value 'MULTI SCAN' was
changed to 'multi-scan' in accordance with the
/home/data/users/saulius/crontab/automatic-downloads/rss-feeds/RSC/lib/dictionaries/cif_core.dic
dictionary named 'cif_core.dic' version 2.4.2 last updated on
2011-04-26.

Automatic conversion script
Id: cif_fix_values 7556 2019-12-06 15:28:31Z antanas 

 Adding full bibliography for 7240580--7240582.cif.
;
_cod_database_code 7240582
_shelx_shelxl_version_number 2018/3
_shelx_space_group_comment
;
The symmetry employed for this shelxl refinement is uniquely defined
by the following loop, which should always be used as a source of
symmetry information in preference to the above space-group names.
They are only intended as comments.
;

loop_
_space_group_symop_operation_xyz
'x, y, z'
'-x, -y, -z'

loop_
_atom_site_label
_atom_site_type_symbol
_atom_site_fract_x
_atom_site_fract_y
_atom_site_fract_z
_atom_site_U_iso_or_equiv
_atom_site_adp_type
_atom_site_occupancy
_atom_site_site_symmetry_order
_atom_site_calc_flag
_atom_site_refinement_flags_posn
_atom_site_refinement_flags_adp
_atom_site_refinement_flags_occupancy
_atom_site_disorder_assembly
_atom_site_disorder_group
Br1 Br 0.47503(5) 0.65155(5) 0.58689(3) 0.0986(3) Uani 1 1 d . . . . .
O1 O -0.0441(2) 0.6728(2) 0.33058(17) 0.0597(6) Uani 1 1 d . . . . .
C4 C -0.2119(3) 0.4530(3) 0.0806(2) 0.0413(6) Uani 1 1 d . . . . .
N2 N -0.3289(2) 0.4927(2) 0.06412(18) 0.0493(6) Uani 1 1 d . . . . .
H2 H -0.390611 0.456823 0.006790 0.059 Uiso 1 1 calc R U . . .
N3 N -0.2060(2) 0.3646(2) 0.00579(18) 0.0475(5) Uani 1 1 d . . . . .
H3 H -0.270335 0.335296 -0.050642 0.057 Uiso 1 1 calc R U . . .
C12 C 0.0037(3) 0.4642(3) 0.1909(2) 0.0397(5) Uani 1 1 d . . . . .
H12 H 0.061664 0.537919 0.155305 0.048 Uiso 1 1 calc R U . . .
C1 C -0.1099(3) 0.5084(3) 0.1747(2) 0.0399(5) Uani 1 1 d . . . . .
N1 N -0.2501(2) 0.6390(2) 0.22216(19) 0.0509(6) Uani 1 1 d . . . . .
H1 H -0.264371 0.696361 0.266337 0.061 Uiso 1 1 calc R U . . .
C5 C -0.0958(3) 0.3207(3) 0.0197(2) 0.0455(6) Uani 1 1 d . . . . .
O2 O -0.4562(2) 0.6161(2) 0.11710(19) 0.0642(6) Uani 1 1 d . . . . .
C11 C 0.0116(3) 0.3664(3) 0.1123(2) 0.0423(6) Uani 1 1 d . . . . .
C2 C -0.1273(3) 0.6123(3) 0.2495(2) 0.0427(6) Uani 1 1 d . . . . .
C3 C -0.3520(3) 0.5838(3) 0.1320(2) 0.0483(6) Uani 1 1 d . . . . .
C10 C 0.1204(3) 0.3081(3) 0.1191(2) 0.0503(7) Uani 1 1 d . . . . .
C13 C 0.1163(3) 0.5146(3) 0.2875(2) 0.0424(6) Uani 1 1 d . . . . .
C18 C 0.2532(3) 0.6069(3) 0.2842(2) 0.0511(7) Uani 1 1 d . . . . .
H18 H 0.273704 0.641389 0.221312 0.061 Uiso 1 1 calc R U . . .
C14 C 0.0890(3) 0.4626(3) 0.3818(2) 0.0545(7) Uani 1 1 d . . . . .
H14 H -0.002018 0.399540 0.385143 0.065 Uiso 1 1 calc R U . . .
C6 C -0.0929(4) 0.2240(3) -0.0636(2) 0.0577(7) Uani 1 1 d . . . . .
H6 H -0.164011 0.196566 -0.123622 0.069 Uiso 1 1 calc R U . . .
N5 N 0.3055(4) 0.2387(4) 0.1560(3) 0.0841(10) Uani 1 1 d . . . . .
C17 C 0.3600(3) 0.6486(3) 0.3727(3) 0.0604(8) Uani 1 1 d . . . . .
H17 H 0.451482 0.711075 0.369639 0.072 Uiso 1 1 calc R U . . .
C8 C 0.1161(4) 0.2138(3) 0.0337(3) 0.0583(8) Uani 1 1 d . . . . .
C9 C 0.2435(4) 0.3187(4) 0.1917(3) 0.0689(9) Uani 1 1 d . . . . .
H9 H 0.276019 0.375367 0.256479 0.083 Uiso 1 1 calc R U . . .
C15 C 0.1942(4) 0.5028(4) 0.4701(2) 0.0642(9) Uani 1 1 d . . . . .
H15 H 0.175196 0.467475 0.532898 0.077 Uiso 1 1 calc R U . . .
C16 C 0.3298(4) 0.5973(4) 0.4641(3) 0.0606(8) Uani 1 1 d . . . . .
C7 C 0.0114(4) 0.1714(3) -0.0572(3) 0.0632(8) Uani 1 1 d . . . . .
H7 H 0.012728 0.108846 -0.111873 0.076 Uiso 1 1 calc R U . . .
N4 N 0.2277(3) 0.1754(3) 0.0599(3) 0.0765(9) Uani 1 1 d . . . . .
H4 H 0.247087 0.117389 0.020093 0.092 Uiso 1 1 calc R U . . .

loop_
_atom_site_aniso_label
_atom_site_aniso_U_11
_atom_site_aniso_U_22
_atom_site_aniso_U_33
_atom_site_aniso_U_23
_atom_site_aniso_U_13
_atom_site_aniso_U_12
Br1 0.0985(4) 0.1347(5) 0.0619(3) -0.0274(2) -0.0369(2) 0.0686(3)
O1 0.0528(11) 0.0722(13) 0.0519(12) -0.0204(10) -0.0119(9) 0.0341(10)
C4 0.0374(13) 0.0481(14) 0.0400(13) 0.0006(11) 0.0035(11) 0.0201(11)
N2 0.0432(12) 0.0624(14) 0.0414(13) -0.0105(10) -0.0073(10) 0.0275(10)
N3 0.0448(12) 0.0577(13) 0.0373(12) -0.0060(9) -0.0044(9) 0.0226(10)
C12 0.0369(12) 0.0455(13) 0.0368(13) 0.0074(10) 0.0061(10) 0.0155(10)
C1 0.0370(12) 0.0457(14) 0.0370(13) 0.0007(10) 0.0034(10) 0.0178(10)
N1 0.0431(12) 0.0636(14) 0.0474(13) -0.0141(10) -0.0038(10) 0.0304(11)
C5 0.0504(15) 0.0480(15) 0.0419(14) 0.0028(11) 0.0074(12) 0.0240(12)
O2 0.0477(11) 0.0789(14) 0.0665(14) -0.0195(11) -0.0123(10) 0.0382(10)
C11 0.0419(13) 0.0476(14) 0.0414(14) 0.0046(11) 0.0088(11) 0.0214(11)
C2 0.0365(12) 0.0522(15) 0.0389(14) -0.0030(11) 0.0001(11) 0.0202(11)
C3 0.0409(14) 0.0577(16) 0.0461(15) -0.0060(12) -0.0017(11) 0.0244(12)
C10 0.0541(16) 0.0550(16) 0.0502(16) 0.0091(12) 0.0140(13) 0.0285(13)
C13 0.0415(14) 0.0552(15) 0.0371(13) 0.0008(11) 0.0049(11) 0.0277(12)
C18 0.0429(15) 0.0601(17) 0.0488(16) 0.0073(13) 0.0039(12) 0.0191(12)
C14 0.0514(16) 0.0746(19) 0.0455(16) 0.0083(14) 0.0105(13) 0.0324(14)
C6 0.0690(19) 0.0593(18) 0.0465(16) -0.0058(13) 0.0060(14) 0.0304(15)
N5 0.077(2) 0.097(2) 0.099(3) 0.0030(19) 0.0077(19) 0.0613(18)
C17 0.0420(15) 0.0663(19) 0.067(2) -0.0023(15) -0.0077(14) 0.0213(13)
C8 0.0633(18) 0.0583(18) 0.067(2) 0.0071(14) 0.0214(16) 0.0355(15)
C9 0.067(2) 0.084(2) 0.072(2) 0.0039(17) 0.0046(17) 0.0518(18)
C15 0.078(2) 0.098(2) 0.0355(15) 0.0082(15) 0.0076(15) 0.057(2)
C16 0.0622(19) 0.085(2) 0.0439(16) -0.0094(14) -0.0081(14) 0.0476(17)
C7 0.078(2) 0.0609(19) 0.0596(19) -0.0046(14) 0.0190(17) 0.0372(16)
N4 0.0782(19) 0.083(2) 0.092(2) 0.0031(17) 0.0220(18) 0.0572(17)

loop_
_atom_type_symbol
_atom_type_description
_atom_type_scat_dispersion_real
_atom_type_scat_dispersion_imag
_atom_type_scat_source
C C 0.0033 0.0016 'International Tables Vol C Tables 4.2.6.8 and 6.1.1.4'
H H 0.0000 0.0000 'International Tables Vol C Tables 4.2.6.8 and 6.1.1.4'
N N 0.0061 0.0033 'International Tables Vol C Tables 4.2.6.8 and 6.1.1.4'
O O 0.0106 0.0060 'International Tables Vol C Tables 4.2.6.8 and 6.1.1.4'
Br Br -0.2901 2.4595 'International Tables Vol C Tables 4.2.6.8 and 6.1.1.4'

loop_
_geom_angle_atom_site_label_1
_geom_angle_atom_site_label_2
_geom_angle_atom_site_label_3
_geom_angle
_geom_angle_site_symmetry_1
_geom_angle_site_symmetry_3
_geom_angle_publ_flag
N3 C4 N2 116.0(2) . . ?
N3 C4 C1 124.8(2) . . ?
N2 C4 C1 119.2(2) . . ?
C3 N2 C4 124.4(2) . . ?
C3 N2 H2 117.8 . . ?
C4 N2 H2 117.8 . . ?
C4 N3 C5 118.0(2) . . ?
C4 N3 H3 121.0 . . ?
C5 N3 H3 121.0 . . ?
C1 C12 C11 118.5(2) . . ?
C1 C12 C13 122.7(2) . . ?
C11 C12 C13 118.8(2) . . ?
C1 C12 H12 90.1 . . ?
C11 C12 H12 90.1 . . ?
C13 C12 H12 90.1 . . ?
C12 C1 C4 118.1(2) . . ?
C12 C1 C2 123.4(2) . . ?
C4 C1 C2 118.5(2) . . ?
C3 N1 C2 127.1(2) . . ?
C3 N1 H1 116.5 . . ?
C2 N1 H1 116.5 . . ?
N3 C5 C11 122.4(2) . . ?
N3 C5 C6 116.6(3) . . ?
C11 C5 C6 121.0(3) . . ?
C12 C11 C5 118.1(2) . . ?
C12 C11 C10 125.0(3) . . ?
C5 C11 C10 117.0(2) . . ?
O1 C2 N1 119.6(2) . . ?
O1 C2 C1 125.3(2) . . ?
N1 C2 C1 115.0(2) . . ?
O2 C3 N2 123.6(3) . . ?
O2 C3 N1 120.7(2) . . ?
N2 C3 N1 115.7(2) . . ?
C8 C10 C9 103.5(3) . . ?
C8 C10 C11 118.6(3) . . ?
C9 C10 C11 137.9(3) . . ?
C18 C13 C14 118.4(3) . . ?
C18 C13 C12 121.1(2) . . ?
C14 C13 C12 120.4(2) . . ?
C17 C18 C13 121.1(3) . . ?
C17 C18 H18 119.4 . . ?
C13 C18 H18 119.4 . . ?
C15 C14 C13 121.0(3) . . ?
C15 C14 H14 119.5 . . ?
C13 C14 H14 119.5 . . ?
C7 C6 C5 121.5(3) . . ?
C7 C6 H6 119.2 . . ?
C5 C6 H6 119.2 . . ?
C9 N5 N4 106.0(3) . . ?
C16 C17 C18 119.2(3) . . ?
C16 C17 H17 120.4 . . ?
C18 C17 H17 120.4 . . ?
N4 C8 C7 129.5(3) . . ?
N4 C8 C10 106.6(3) . . ?
C7 C8 C10 123.8(3) . . ?
N5 C9 C10 111.6(4) . . ?
N5 C9 H9 124.2 . . ?
C10 C9 H9 124.2 . . ?
C14 C15 C16 118.9(3) . . ?
C14 C15 H15 120.6 . . ?
C16 C15 H15 120.6 . . ?
C17 C16 C15 121.4(3) . . ?
C17 C16 Br1 120.2(3) . . ?
C15 C16 Br1 118.4(3) . . ?
C6 C7 C8 118.1(3) . . ?
C6 C7 H7 121.0 . . ?
C8 C7 H7 121.0 . . ?
C8 N4 N5 112.2(3) . . ?
C8 N4 H4 123.9 . . ?
N5 N4 H4 123.9 . . ?

loop_
_geom_bond_atom_site_label_1
_geom_bond_atom_site_label_2
_geom_bond_distance
_geom_bond_site_symmetry_2
_geom_bond_publ_flag
Br1 C16 1.902(3) . ?
O1 C2 1.215(3) . ?
C4 N3 1.307(3) . ?
C4 N2 1.391(3) . ?
C4 C1 1.411(4) . ?
N2 C3 1.350(4) . ?
N2 H2 0.8600 . ?
N3 C5 1.353(3) . ?
N3 H3 0.8600 . ?
C12 C1 1.389(4) . ?
C12 C11 1.416(4) . ?
C12 C13 1.486(4) . ?
C12 H12 0.9800 . ?
C1 C2 1.475(3) . ?
N1 C3 1.374(3) . ?
N1 C2 1.380(3) . ?
N1 H1 0.8600 . ?
C5 C11 1.422(4) . ?
C5 C6 1.429(4) . ?
O2 C3 1.219(3) . ?
C11 C10 1.442(4) . ?
C10 C8 1.406(4) . ?
C10 C9 1.419(5) . ?
C13 C18 1.384(4) . ?
C13 C14 1.390(4) . ?
C18 C17 1.381(4) . ?
C18 H18 0.9300 . ?
C14 C15 1.371(4) . ?
C14 H14 0.9300 . ?
C6 C7 1.357(5) . ?
C6 H6 0.9300 . ?
N5 C9 1.311(4) . ?
N5 N4 1.350(5) . ?
C17 C16 1.358(5) . ?
C17 H17 0.9300 . ?
C8 N4 1.346(4) . ?
C8 C7 1.391(5) . ?
C9 H9 0.9300 . ?
C15 C16 1.391(5) . ?
C15 H15 0.9300 . ?
C7 H7 0.9300 . ?
N4 H4 0.8600 . ?

loop_
_geom_torsion_atom_site_label_1
_geom_torsion_atom_site_label_2
_geom_torsion_atom_site_label_3
_geom_torsion_atom_site_label_4
_geom_torsion
_geom_torsion_site_symmetry_1
_geom_torsion_site_symmetry_2
_geom_torsion_site_symmetry_3
_geom_torsion_site_symmetry_4
_geom_torsion_publ_flag
N3 C4 N2 C3 -179.3(3) . . . . ?
C1 C4 N2 C3 0.9(4) . . . . ?
N2 C4 N3 C5 -178.5(2) . . . . ?
C1 C4 N3 C5 1.3(4) . . . . ?
C11 C12 C1 C4 0.2(4) . . . . ?
C13 C12 C1 C4 -179.3(2) . . . . ?
C11 C12 C1 C2 -178.4(2) . . . . ?
C13 C12 C1 C2 2.1(4) . . . . ?
N3 C4 C1 C12 -1.6(4) . . . . ?
N2 C4 C1 C12 178.1(2) . . . . ?
N3 C4 C1 C2 177.0(3) . . . . ?
N2 C4 C1 C2 -3.2(4) . . . . ?
C4 N3 C5 C11 0.4(4) . . . . ?
C4 N3 C5 C6 179.9(3) . . . . ?
C1 C12 C11 C5 1.3(4) . . . . ?
C13 C12 C11 C5 -179.1(2) . . . . ?
C1 C12 C11 C10 -178.2(3) . . . . ?
C13 C12 C11 C10 1.4(4) . . . . ?
N3 C5 C11 C12 -1.7(4) . . . . ?
C6 C5 C11 C12 178.9(3) . . . . ?
N3 C5 C11 C10 177.8(3) . . . . ?
C6 C5 C11 C10 -1.6(4) . . . . ?
C3 N1 C2 O1 177.5(3) . . . . ?
C3 N1 C2 C1 -2.9(4) . . . . ?
C12 C1 C2 O1 2.2(4) . . . . ?
C4 C1 C2 O1 -176.4(3) . . . . ?
C12 C1 C2 N1 -177.4(3) . . . . ?
C4 C1 C2 N1 4.0(4) . . . . ?
C4 N2 C3 O2 -179.0(3) . . . . ?
C4 N2 C3 N1 0.4(4) . . . . ?
C2 N1 C3 O2 -179.9(3) . . . . ?
C2 N1 C3 N2 0.7(4) . . . . ?
C12 C11 C10 C8 -178.8(3) . . . . ?
C5 C11 C10 C8 1.7(4) . . . . ?
C12 C11 C10 C9 0.1(5) . . . . ?
C5 C11 C10 C9 -179.4(3) . . . . ?
C1 C12 C13 C18 -105.1(3) . . . . ?
C11 C12 C13 C18 75.3(3) . . . . ?
C1 C12 C13 C14 79.3(3) . . . . ?
C11 C12 C13 C14 -100.3(3) . . . . ?
C14 C13 C18 C17 -1.1(4) . . . . ?
C12 C13 C18 C17 -176.8(3) . . . . ?
C18 C13 C14 C15 0.9(4) . . . . ?
C12 C13 C14 C15 176.5(3) . . . . ?
N3 C5 C6 C7 -178.9(3) . . . . ?
C11 C5 C6 C7 0.6(5) . . . . ?
C13 C18 C17 C16 0.4(5) . . . . ?
C9 C10 C8 N4 0.9(3) . . . . ?
C11 C10 C8 N4 -179.9(3) . . . . ?
C9 C10 C8 C7 179.9(3) . . . . ?
C11 C10 C8 C7 -1.0(5) . . . . ?
N4 N5 C9 C10 0.8(4) . . . . ?
C8 C10 C9 N5 -1.1(4) . . . . ?
C11 C10 C9 N5 180.0(4) . . . . ?
C13 C14 C15 C16 0.1(4) . . . . ?
C18 C17 C16 C15 0.6(5) . . . . ?
C18 C17 C16 Br1 179.5(2) . . . . ?
C14 C15 C16 C17 -0.8(5) . . . . ?
C14 C15 C16 Br1 -179.7(2) . . . . ?
C5 C6 C7 C8 0.3(5) . . . . ?
N4 C8 C7 C6 178.6(3) . . . . ?
C10 C8 C7 C6 -0.1(5) . . . . ?
C7 C8 N4 N5 -179.4(3) . . . . ?
C10 C8 N4 N5 -0.5(4) . . . . ?
C9 N5 N4 C8 -0.2(4) . . . . ?

loop_
_platon_squeeze_void_nr
_platon_squeeze_void_average_x
_platon_squeeze_void_average_y
_platon_squeeze_void_average_z
_platon_squeeze_void_volume
_platon_squeeze_void_count_electrons
_platon_squeeze_void_content
1 -0.071 0.000 0.415 524 101 ' '
